data_2233766
loop_
_publ_author_name
'Zaman, \.IIbrahim G\"oker'
'\,Caylak Deliba\,s, Nagihan'
'Necefo\(glu, Hacali'
'H\"okelek, Tuncer'

_publ_section_title
;
 <i>trans</i>-Tetraaquabis(isonicotinamide-\k<i>N</i>^1^)cobalt(II)
 bis(3-hydroxybenzoate) tetrahydrate
;
_journal_coeditor_code CV5239
_journal_issue 3
_journal_name_full 'Acta Crystallographica Section E'
_journal_page_first m249
_journal_page_last m250
_journal_paper_doi 10.1107/S1600536812003911
_journal_volume 68
_journal_year 2012
_chemical_formula_iupac '[Co (C6 H6 N2 O)2 (H2 O)4] (C7 H5 O3)2, 4H2 O'
_chemical_formula_moiety 'C12 H20 Co N4 O6 2+, 2(C7 H5 O3 -), 4(H2 O)'
_chemical_formula_sum 'C26 H38 Co N4 O16'
_chemical_formula_weight 721.53
_chemical_name_systematic
;
<i>trans</i>-Tetraaquabis(isonicotinamide-\k<i>N</i>^1^)cobalt(II)
bis(3-hydroxybenzoate) tetrahydrate
;
_space_group_IT_number 14
_symmetry_cell_setting monoclinic
_symmetry_space_group_name_Hall '-P 2yn'
_symmetry_space_group_name_H-M 'P 1 21/n 1'
_atom_sites_solution_hydrogens geom
_atom_sites_solution_primary direct
_atom_sites_solution_secondary difmap
_audit_creation_method SHELXL-97
_cell_angle_alpha 90.00
_cell_angle_beta 100.194(3)
_cell_angle_gamma 90.00
_cell_formula_units_Z 2
_cell_length_a 6.7032(2)
_cell_length_b 17.0523(4)
_cell_length_c 13.5406(3)
_cell_measurement_reflns_used 9057
_cell_measurement_temperature 100(2)
_cell_measurement_theta_max 28.42
_cell_measurement_theta_min 2.39
_cell_volume 1523.33(7)
_computing_cell_refinement 'SAINT (Bruker, 2007)'
_computing_data_collection 'APEX2 (Bruker, 2007)'
_computing_data_reduction 'SAINT (Bruker, 2007)'
_computing_molecular_graphics 'Mercury (Macrae <i>et al.</i>, 2006)'
_computing_publication_material 'WinGX (Farrugia, 1999) and PLATON (Spek, 2009)'
_computing_structure_refinement 'SHELXL97 (Sheldrick, 2008)'
_computing_structure_solution 'SHELXS97 (Sheldrick, 2008)'
_diffrn_ambient_temperature 100(2)
_diffrn_measured_fraction_theta_full 0.989
_diffrn_measured_fraction_theta_max 0.989
_diffrn_measurement_device_type 'Bruker Kappa APEXII CCD area-detector'
_diffrn_measurement_method '\f and \w scans'
_diffrn_radiation_monochromator graphite
_diffrn_radiation_source 'fine-focus sealed tube'
_diffrn_radiation_type MoK\a
_diffrn_radiation_wavelength 0.71073
_diffrn_reflns_av_R_equivalents 0.0194
_diffrn_reflns_av_sigmaI/netI 0.0183
_diffrn_reflns_limit_h_max 8
_diffrn_reflns_limit_h_min -8
_diffrn_reflns_limit_k_max 21
_diffrn_reflns_limit_k_min -22
_diffrn_reflns_limit_l_max 18
_diffrn_reflns_limit_l_min -15
_diffrn_reflns_number 14243
_diffrn_reflns_theta_full 28.43
_diffrn_reflns_theta_max 28.43
_diffrn_reflns_theta_min 2.39
_exptl_absorpt_coefficient_mu 0.647
_exptl_absorpt_correction_T_max 0.9162
_exptl_absorpt_correction_T_min 0.8400
_exptl_absorpt_correction_type multi-scan
_exptl_absorpt_process_details '(SADABS; Bruker, 2005)'
_exptl_crystal_colour orange
_exptl_crystal_density_diffrn 1.573
_exptl_crystal_density_method 'not measured'
_exptl_crystal_description block
_exptl_crystal_F_000 754
_exptl_crystal_size_max 0.29
_exptl_crystal_size_mid 0.28
_exptl_crystal_size_min 0.14
_refine_diff_density_max 0.468
_refine_diff_density_min -0.422
_refine_ls_extinction_method none
_refine_ls_goodness_of_fit_ref 1.227
_refine_ls_hydrogen_treatment mixed
_refine_ls_matrix_type full
_refine_ls_number_parameters 258
_refine_ls_number_reflns 3779
_refine_ls_number_restraints 16
_refine_ls_restrained_S_all 1.661
_refine_ls_R_factor_all 0.0356
_refine_ls_R_factor_gt 0.0338
_refine_ls_shift/su_max 0.000
_refine_ls_shift/su_mean 0.000
_refine_ls_structure_factor_coef Fsqd
_refine_ls_weighting_details 'calc w=1/[\s^2^(Fo^2^)+(0.0269P)^2^+1.4849P] where P=(Fo^2^+2Fc^2^)/3'
_refine_ls_weighting_scheme calc
_refine_ls_wR_factor_gt 0.0850
_refine_ls_wR_factor_ref 0.0857
_reflns_number_gt 3590
_reflns_number_total 3779
_reflns_threshold_expression I>2\s(I)
_cod_data_source_file cv5239.cif
_cod_data_source_block I
_cod_original_cell_volume 1523.32(7)
_cod_original_sg_symbol_H-M 'P 21/n'
_cod_database_code 2233766
_cod_database_fobs_code 2233766

loop_
_symmetry_equiv_pos_as_xyz
'x, y, z'
'-x+1/2, y+1/2, -z+1/2'
'-x, -y, -z'
'x-1/2, -y-1/2, z-1/2'

loop_
_atom_site_type_symbol
_atom_site_label
_atom_site_fract_x
_atom_site_fract_y
_atom_site_fract_z
_atom_site_U_iso_or_equiv
_atom_site_adp_type
_atom_site_calc_flag
_atom_site_refinement_flags
_atom_site_occupancy
_atom_site_symmetry_multiplicity
Co Co1 0.5000 0.0000 0.5000 0.00895(12) Uani d S 1 2
O O1 0.1791(2) 0.11648(9) 0.83771(12) 0.0148(3) Uani d . 1 1
O O2 0.0778(2) 0.04189(9) 0.70323(12) 0.0136(3) Uani d . 1 1
O O3 0.0160(3) 0.39111(10) 0.72117(13) 0.0160(3) Uani d . 1 1
H H31 0.005(6) 0.430(2) 0.675(3) 0.045(11) Uiso d . 1 1
O O4 0.6007(3) 0.33160(9) 0.81945(12) 0.0166(3) Uani d . 1 1
O O5 0.6814(2) 0.04700(10) 0.40186(12) 0.0141(3) Uani d D 1 1
H H51 0.627(6) 0.074(2) 0.341(2) 0.057(12) Uiso d D 1 1
H H52 0.759(5) 0.0138(18) 0.380(3) 0.039(10) Uiso d D 1 1
O O6 0.2333(2) 0.03327(10) 0.40967(13) 0.0157(3) Uani d D 1 1
H H61 0.190(5) 0.0815(12) 0.378(3) 0.039(10) Uiso d D 1 1
H H62 0.151(5) 0.0013(15) 0.381(3) 0.039(10) Uiso d D 1 1
O O7 -0.0014(3) 0.51872(10) 0.60055(13) 0.0168(3) Uani d D 1 1
H H71 0.113(5) 0.554(2) 0.623(3) 0.056(12) Uiso d D 1 1
H H72 -0.006(10) 0.516(4) 0.541(2) 0.13(3) Uiso d D 1 1
O O8 -0.0938(3) 0.06685(11) 0.95512(13) 0.0195(4) Uani d D 1 1
H H81 -0.006(5) 0.086(2) 0.912(3) 0.049(11) Uiso d D 1 1
H H82 -0.200(6) 0.054(4) 0.917(4) 0.16(3) Uiso d D 1 1
N N1 0.5124(3) 0.11063(11) 0.57398(14) 0.0107(3) Uani d . 1 1
N N2 0.4839(3) 0.39703(12) 0.67598(15) 0.0144(4) Uani d . 1 1
H H21 0.473(5) 0.441(2) 0.705(2) 0.023(8) Uiso d . 1 1
H H22 0.440(5) 0.396(2) 0.613(3) 0.030(9) Uiso d . 1 1
C C1 0.1091(3) 0.10798(13) 0.74547(16) 0.0112(4) Uani d . 1 1
C C2 0.0580(3) 0.18067(12) 0.68279(16) 0.0106(4) Uani d . 1 1
C C3 0.0646(3) 0.25369(13) 0.72979(16) 0.0118(4) Uani d . 1 1
H H3 0.1019 0.2575 0.7991 0.014 Uiso calc R 1 1
C C4 0.0151(3) 0.32060(13) 0.67240(17) 0.0122(4) Uani d . 1 1
C C5 -0.0363(3) 0.31556(13) 0.56836(17) 0.0141(4) Uani d . 1 1
H H5 -0.0678 0.3607 0.5302 0.017 Uiso calc R 1 1
C C6 -0.0403(3) 0.24293(14) 0.52186(17) 0.0141(4) Uani d . 1 1
H H6 -0.0735 0.2395 0.4523 0.017 Uiso calc R 1 1
C C7 0.0052(3) 0.17518(13) 0.57864(17) 0.0126(4) Uani d . 1 1
H H7 0.0004 0.1265 0.5473 0.015 Uiso calc R 1 1
C C8 0.5612(3) 0.11620(13) 0.67453(16) 0.0117(4) Uani d . 1 1
H H8 0.5880 0.0703 0.7117 0.014 Uiso calc R 1 1
C C9 0.5732(3) 0.18675(13) 0.72507(17) 0.0124(4) Uani d . 1 1
H H9 0.6091 0.1881 0.7946 0.015 Uiso calc R 1 1
C C10 0.5308(3) 0.25590(12) 0.67073(16) 0.0108(4) Uani d . 1 1
C C11 0.4790(3) 0.25056(13) 0.56688(17) 0.0122(4) Uani d . 1 1
H H11 0.4491 0.2955 0.5281 0.015 Uiso calc R 1 1
C C12 0.4724(3) 0.17733(13) 0.52206(16) 0.0119(4) Uani d . 1 1
H H12 0.4386 0.1744 0.4525 0.014 Uiso calc R 1 1
C C13 0.5415(3) 0.33216(13) 0.72758(17) 0.0118(4) Uani d . 1 1

loop_
_atom_site_aniso_label
_atom_site_aniso_U_11
_atom_site_aniso_U_22
_atom_site_aniso_U_33
_atom_site_aniso_U_12
_atom_site_aniso_U_13
_atom_site_aniso_U_23
Co1 0.01097(19) 0.0073(2) 0.00830(19) 0.00020(14) 0.00093(14) -0.00006(14)
O1 0.0186(8) 0.0140(8) 0.0116(7) 0.0004(6) 0.0015(6) 0.0008(6)
O2 0.0155(7) 0.0089(7) 0.0159(8) -0.0015(6) 0.0015(6) -0.0008(6)
O3 0.0239(8) 0.0094(7) 0.0144(8) -0.0002(6) 0.0022(6) -0.0015(6)
O4 0.0260(9) 0.0117(8) 0.0113(8) -0.0024(6) 0.0011(6) -0.0020(6)
O5 0.0170(8) 0.0133(8) 0.0132(7) 0.0007(6) 0.0060(6) 0.0012(6)
O6 0.0159(8) 0.0094(7) 0.0188(8) 0.0001(6) -0.0048(6) 0.0009(6)
O7 0.0196(8) 0.0134(8) 0.0164(8) -0.0028(6) 0.0006(7) 0.0005(6)
O8 0.0235(9) 0.0188(9) 0.0177(8) -0.0023(7) 0.0076(7) -0.0004(7)
N1 0.0102(8) 0.0107(8) 0.0113(8) -0.0007(6) 0.0020(6) -0.0010(7)
N2 0.0211(9) 0.0097(9) 0.0117(9) 0.0005(7) 0.0014(8) -0.0025(7)
C1 0.0091(9) 0.0118(10) 0.0134(10) -0.0006(7) 0.0035(7) 0.0011(8)
C2 0.0094(9) 0.0104(10) 0.0125(10) -0.0010(7) 0.0027(7) 0.0016(7)
C3 0.0119(9) 0.0127(10) 0.0108(9) -0.0021(7) 0.0016(8) -0.0003(8)
C4 0.0110(9) 0.0098(10) 0.0159(10) -0.0008(7) 0.0023(8) -0.0016(8)
C5 0.0145(10) 0.0121(10) 0.0153(10) -0.0012(8) 0.0018(8) 0.0033(8)
C6 0.0145(10) 0.0163(11) 0.0110(10) -0.0013(8) 0.0009(8) 0.0001(8)
C7 0.0125(9) 0.0116(10) 0.0139(10) -0.0021(7) 0.0028(8) -0.0017(8)
C8 0.0132(9) 0.0095(9) 0.0122(10) 0.0000(7) 0.0023(8) 0.0012(8)
C9 0.0127(9) 0.0128(10) 0.0116(10) -0.0006(8) 0.0014(8) -0.0003(8)
C10 0.0094(9) 0.0092(9) 0.0138(10) -0.0011(7) 0.0025(7) -0.0013(8)
C11 0.0136(9) 0.0094(10) 0.0132(10) -0.0008(7) 0.0019(8) 0.0008(8)
C12 0.0129(9) 0.0115(10) 0.0114(10) -0.0012(7) 0.0022(8) -0.0007(8)
C13 0.0120(9) 0.0108(10) 0.0132(10) -0.0026(7) 0.0039(8) -0.0019(8)

loop_
_atom_type_symbol
_atom_type_description
_atom_type_scat_dispersion_real
_atom_type_scat_dispersion_imag
_atom_type_scat_source
C C 0.0033 0.0016 'International Tables Vol C Tables 4.2.6.8 and 6.1.1.4'
H H 0.0000 0.0000 'International Tables Vol C Tables 4.2.6.8 and 6.1.1.4'
Co Co 0.3494 0.9721 'International Tables Vol C Tables 4.2.6.8 and 6.1.1.4'
N N 0.0061 0.0033 'International Tables Vol C Tables 4.2.6.8 and 6.1.1.4'
O O 0.0106 0.0060 'International Tables Vol C Tables 4.2.6.8 and 6.1.1.4'

loop_
_geom_angle_atom_site_label_1
_geom_angle_atom_site_label_2
_geom_angle_atom_site_label_3
_geom_angle_site_symmetry_1
_geom_angle_site_symmetry_3
_geom_angle
O5 Co1 O5 3_656 . 180.0
O5 Co1 N1 . . 88.91(7)
O5 Co1 N1 . 3_656 91.09(7)
O5 Co1 N1 3_656 . 91.09(7)
O5 Co1 N1 3_656 3_656 88.91(7)
O6 Co1 O5 . . 93.32(7)
O6 Co1 O5 . 3_656 86.68(7)
O6 Co1 O5 3_656 3_656 93.32(7)
O6 Co1 O5 3_656 . 86.68(7)
O6 Co1 O6 . 3_656 180.0
O6 Co1 N1 . . 89.59(7)
O6 Co1 N1 3_656 . 90.41(7)
O6 Co1 N1 . 3_656 90.41(7)
O6 Co1 N1 3_656 3_656 89.59(7)
N1 Co1 N1 3_656 . 180.0
C4 O3 H31 . . 108(2)
Co1 O5 H51 . . 123(2)
Co1 O5 H52 . . 115(2)
H52 O5 H51 . . 101(3)
Co1 O6 H61 . . 132(2)
Co1 O6 H62 . . 123(2)
H62 O6 H61 . . 104(2)
H71 O7 H72 . . 104(3)
H81 O8 H82 . . 105(3)
C8 N1 Co1 . . 121.36(14)
C12 N1 Co1 . . 121.18(14)
C12 N1 C8 . . 117.46(19)
C13 N2 H21 . . 122(2)
C13 N2 H22 . . 121(2)
H21 N2 H22 . . 116(3)
O1 C1 O2 . . 123.5(2)
O1 C1 C2 . . 118.07(19)
O2 C1 C2 . . 118.38(19)
C3 C2 C1 . . 119.43(19)
C7 C2 C1 . . 120.39(19)
C7 C2 C3 . . 120.2(2)
C2 C3 H3 . . 120.2
C4 C3 C2 . . 119.6(2)
C4 C3 H3 . . 120.2
O3 C4 C3 . . 118.1(2)
O3 C4 C5 . . 121.4(2)
C3 C4 C5 . . 120.5(2)
C4 C5 H5 . . 120.1
C6 C5 C4 . . 119.7(2)
C6 C5 H5 . . 120.1
C5 C6 C7 . . 120.4(2)
C5 C6 H6 . . 119.8
C7 C6 H6 . . 119.8
C2 C7 H7 . . 120.2
C6 C7 C2 . . 119.6(2)
C6 C7 H7 . . 120.2
N1 C8 C9 . . 123.1(2)
N1 C8 H8 . . 118.5
C9 C8 H8 . . 118.5
C8 C9 C10 . . 119.2(2)
C8 C9 H9 . . 120.4
C10 C9 H9 . . 120.4
C9 C10 C13 . . 118.31(19)
C11 C10 C9 . . 118.0(2)
C11 C10 C13 . . 123.65(19)
C10 C11 H11 . . 120.5
C12 C11 C10 . . 119.0(2)
C12 C11 H11 . . 120.5
N1 C12 C11 . . 123.2(2)
N1 C12 H12 . . 118.4
C11 C12 H12 . . 118.4
O4 C13 N2 . . 123.2(2)
O4 C13 C10 . . 119.00(19)
N2 C13 C10 . . 117.83(19)

loop_
_geom_bond_atom_site_label_1
_geom_bond_atom_site_label_2
_geom_bond_site_symmetry_2
_geom_bond_distance
Co1 O5 . 2.1118(16)
Co1 O5 3_656 2.1118(16)
Co1 O6 . 2.0593(16)
Co1 O6 3_656 2.0593(16)
Co1 N1 . 2.1306(18)
Co1 N1 3_656 2.1306(18)
O1 C1 . 1.262(3)
O2 C1 . 1.264(3)
O3 C4 . 1.371(3)
O3 H31 . 0.91(4)
O4 C13 . 1.237(3)
O5 H51 . 0.963(18)
O5 H52 . 0.85(2)
O6 H61 . 0.948(17)
O6 H62 . 0.82(2)
O7 H71 . 0.978(18)
O7 H72 . 0.81(2)
O8 H81 . 0.960(18)
O8 H82 . 0.83(3)
N1 C8 . 1.346(3)
N1 C12 . 1.339(3)
N2 C13 . 1.328(3)
N2 H21 . 0.85(3)
N2 H22 . 0.85(4)
C2 C1 . 1.507(3)
C2 C3 . 1.396(3)
C2 C7 . 1.395(3)
C3 H3 . 0.9300
C4 C3 . 1.387(3)
C5 C4 . 1.392(3)
C5 C6 . 1.388(3)
C5 H5 . 0.9300
C6 H6 . 0.9300
C7 C6 . 1.391(3)
C7 H7 . 0.9300
C8 C9 . 1.379(3)
C8 H8 . 0.9300
C9 C10 . 1.392(3)
C9 H9 . 0.9300
C11 C10 . 1.390(3)
C11 C12 . 1.386(3)
C11 H11 . 0.9300
C12 H12 . 0.9300
C13 C10 . 1.506(3)

loop_
_geom_hbond_atom_site_label_D
_geom_hbond_atom_site_label_H
_geom_hbond_atom_site_label_A
_geom_hbond_site_symmetry_A
_geom_hbond_distance_DH
_geom_hbond_distance_HA
_geom_hbond_distance_DA
_geom_hbond_angle_DHA
_geom_hbond_publ_flag
N2 H21 O2 2_556 0.86(3) 2.18(3) 3.031(3) 170(3) yes
N2 H22 O8 4_665 0.85(4) 2.20(4) 3.007(3) 158(3) yes
O3 H31 O7 . 0.91(4) 1.81(4) 2.711(2) 170(4) yes
O5 H51 O3 4_665 0.96(3) 1.76(3) 2.715(2) 171(3) yes
O5 H52 O2 3_656 0.86(3) 1.95(4) 2.782(2) 163(4) yes
O6 H61 O4 4_565 0.95(3) 1.73(3) 2.685(2) 178(4) yes
O6 H62 O2 3_556 0.82(3) 1.89(4) 2.683(2) 161(3) yes
O7 H71 O1 2_556 0.98(3) 1.76(4) 2.740(3) 179(3) yes
O8 H81 O1 . 0.96(4) 1.81(4) 2.760(3) 174(3) yes
O8 H82 O7 2_446 0.83(5) 2.06(4) 2.807(3) 149(5) yes

loop_
_geom_torsion_atom_site_label_1
_geom_torsion_atom_site_label_2
_geom_torsion_atom_site_label_3
_geom_torsion_atom_site_label_4
_geom_torsion_site_symmetry_1
_geom_torsion
O5 Co1 N1 C8 . -130.62(16)
O5 Co1 N1 C8 3_656 49.38(16)
O5 Co1 N1 C12 . 49.21(16)
O5 Co1 N1 C12 3_656 -130.79(16)
O6 Co1 N1 C8 . 136.06(16)
O6 Co1 N1 C8 3_656 -43.94(16)
O6 Co1 N1 C12 . -44.12(16)
O6 Co1 N1 C12 3_656 135.88(16)
Co1 N1 C8 C9 . 179.20(16)
C12 N1 C8 C9 . -0.6(3)
Co1 N1 C12 C11 . -179.88(16)
C8 N1 C12 C11 . 0.0(3)
C3 C2 C1 O1 . -8.0(3)
C3 C2 C1 O2 . 171.26(19)
C7 C2 C1 O1 . 171.73(19)
C7 C2 C1 O2 . -9.0(3)
C1 C2 C3 C4 . -179.20(19)
C7 C2 C3 C4 . 1.1(3)
C1 C2 C7 C6 . -179.56(19)
C3 C2 C7 C6 . 0.2(3)
O3 C4 C3 C2 . 177.66(19)
C5 C4 C3 C2 . -1.5(3)
C6 C5 C4 O3 . -178.4(2)
C6 C5 C4 C3 . 0.7(3)
C4 C5 C6 C7 . 0.5(3)
C2 C7 C6 C5 . -1.0(3)
N1 C8 C9 C10 . 0.8(3)
C8 C9 C10 C11 . -0.4(3)
C8 C9 C10 C13 . 178.98(19)
C12 C11 C10 C9 . -0.3(3)
C12 C11 C10 C13 . -179.57(19)
C10 C11 C12 N1 . 0.5(3)
O4 C13 C10 C9 . 5.0(3)
O4 C13 C10 C11 . -175.7(2)
N2 C13 C10 C9 . -174.3(2)
N2 C13 C10 C11 . 5.0(3)
